data_7130534
loop_
_publ_author_name
'Mandal, Mou'
'Balamurugan, Rengarajan'

_publ_section_title
;
 TfOH-promoted synthesis of indoles and benzofurans involving cyclative
 transposition of vinyl ketone
;
_journal_name_full 'Chemical Communications'
_journal_paper_doi 10.1039/D2CC03730K
_journal_year 2022
_chemical_formula_moiety 'C19 H19 N O3'
_chemical_formula_sum 'C19 H19 N O3'
_chemical_formula_weight 309.35
_space_group_crystal_system monoclinic
_space_group_IT_number 14
_space_group_name_Hall '-P 2yn'
_space_group_name_H-M_alt 'P 1 21/n 1'
_atom_sites_solution_hydrogens geom
_atom_sites_solution_primary dual
_audit_creation_date 2022-03-17
_audit_creation_method
;
Olex2 1.3-ac4
(compiled 2019.04.23 svn.r3594 for Rigaku Oxford Diffraction, GUI svn.r5739)
;
_audit_update_record
;
2022-04-14 deposited with the CCDC.	2022-07-27 downloaded from the CCDC.
;
_cell_angle_alpha 90
_cell_angle_beta 109.575(5)
_cell_angle_gamma 90
_cell_formula_units_Z 4
_cell_length_a 10.6702(4)
_cell_length_b 9.9677(4)
_cell_length_c 15.8095(8)
_cell_measurement_reflns_used 5259
_cell_measurement_temperature 297.42(10)
_cell_measurement_theta_max 26.6140
_cell_measurement_theta_min 2.0240
_cell_volume 1584.27(13)
_computing_molecular_graphics 'Olex2 (Dolomanov et al., 2009)'
_computing_publication_material 'Olex2 (Dolomanov et al., 2009)'
_computing_structure_refinement 'ShelXL (Sheldrick, 2015)'
_computing_structure_solution 'ShelXT (Sheldrick, 2015)'
_diffrn_ambient_temperature 297.42(10)
_diffrn_measured_fraction_theta_full 0.983
_diffrn_measured_fraction_theta_max 0.924
_diffrn_measurement_device_type 'rigaku oxford'
_diffrn_radiation_type MoK\a
_diffrn_radiation_wavelength 0.71073
_diffrn_reflns_av_R_equivalents 0.0255
_diffrn_reflns_av_unetI/netI 0.0349
_diffrn_reflns_Laue_measured_fraction_full 0.983
_diffrn_reflns_Laue_measured_fraction_max 0.924
_diffrn_reflns_limit_h_max 13
_diffrn_reflns_limit_h_min -13
_diffrn_reflns_limit_k_max 12
_diffrn_reflns_limit_k_min -12
_diffrn_reflns_limit_l_max 12
_diffrn_reflns_limit_l_min -20
_diffrn_reflns_number 10397
_diffrn_reflns_point_group_measured_fraction_full 0.983
_diffrn_reflns_point_group_measured_fraction_max 0.924
_diffrn_reflns_theta_full 25.242
_diffrn_reflns_theta_max 27.157
_diffrn_reflns_theta_min 2.029
_exptl_absorpt_coefficient_mu 0.088
_exptl_absorpt_correction_T_max 1.00000
_exptl_absorpt_correction_T_min 0.26625
_exptl_absorpt_correction_type multi-scan
_exptl_crystal_colour 'clear light colourless'
_exptl_crystal_colour_lustre clear
_exptl_crystal_colour_modifier light
_exptl_crystal_colour_primary colourless
_exptl_crystal_density_diffrn 1.297
_exptl_crystal_description needle
_exptl_crystal_F_000 656
_exptl_crystal_size_max 0.07
_exptl_crystal_size_mid 0.05
_exptl_crystal_size_min 0.04
_refine_diff_density_max 0.183
_refine_diff_density_min -0.193
_refine_diff_density_rms 0.040
_refine_ls_extinction_method none
_refine_ls_goodness_of_fit_ref 1.060
_refine_ls_hydrogen_treatment constr
_refine_ls_matrix_type full
_refine_ls_number_parameters 210
_refine_ls_number_reflns 3248
_refine_ls_number_restraints 0
_refine_ls_restrained_S_all 1.060
_refine_ls_R_factor_all 0.0724
_refine_ls_R_factor_gt 0.0495
_refine_ls_shift/su_max 0.000
_refine_ls_shift/su_mean 0.000
_refine_ls_structure_factor_coef Fsqd
_refine_ls_weighting_details 'w=1/[\s^2^(Fo^2^)+(0.0720P)^2^+0.1102P] where P=(Fo^2^+2Fc^2^)/3'
_refine_ls_weighting_scheme calc
_refine_ls_wR_factor_gt 0.1290
_refine_ls_wR_factor_ref 0.1437
_reflns_Friedel_coverage 0.000
_reflns_number_gt 2236
_reflns_number_total 3248
_reflns_threshold_expression 'I > 2\s(I)'
_cod_data_source_file d2cc03730k4.cif
_cod_data_source_block rb100
_cod_database_code 7130534
_shelx_shelxl_version_number 2018/3
_shelx_space_group_comment
;
The symmetry employed for this shelxl refinement is uniquely defined
by the following loop, which should always be used as a source of
symmetry information in preference to the above space-group names.
They are only intended as comments.
;
_shelx_estimated_absorpt_t_max 0.996
_shelx_estimated_absorpt_t_min 0.994
_olex2_refinement_description
;
1. Fixed Uiso
 At 1.2 times of:
  All C(H) groups, All C(H,H) groups
 At 1.5 times of:
  All C(H,H,H) groups
2.a Ternary CH refined with riding coordinates:
 C1(H1), C8(H8)
2.b Secondary CH2 refined with riding coordinates:
 C10(H10A,H10B)
2.c Aromatic/amide H refined with riding coordinates:
 C15(H15), C3(H3), C19(H19), C16(H16), C18(H18), C6(H6), C17(H17), C4(H4),
 C5(H5)
2.d Idealised Me refined as rotating group:
 C9(H9A,H9B,H9C), C12(H12A,H12B,H12C)
;
_olex2_submission_special_instructions 'No special instructions were received'

loop_
_space_group_symop_operation_xyz
'x, y, z'
'-x+1/2, y+1/2, -z+1/2'
'-x, -y, -z'
'x-1/2, -y-1/2, z-1/2'

loop_
_atom_site_label
_atom_site_type_symbol
_atom_site_fract_x
_atom_site_fract_y
_atom_site_fract_z
_atom_site_U_iso_or_equiv
_atom_site_adp_type
_atom_site_occupancy
_atom_site_site_symmetry_order
_atom_site_calc_flag
_atom_site_refinement_flags_posn
_atom_site_refinement_flags_adp
_atom_site_refinement_flags_occupancy
_atom_site_disorder_assembly
_atom_site_disorder_group
O3 O 0.22021(13) 0.17373(13) 0.53140(10) 0.0612(4) Uani 1 1 d . . . . .
O2 O 0.51057(13) 0.46678(15) 0.82108(9) 0.0608(4) Uani 1 1 d . . . . .
O1 O 0.33516(13) 0.35562(17) 0.73247(11) 0.0772(5) Uani 1 1 d . . . . .
N1 N 0.59137(16) 0.16479(16) 0.61087(11) 0.0562(5) Uani 1 1 d . . . . .
C14 C 0.16613(15) 0.38555(17) 0.46341(11) 0.0392(4) Uani 1 1 d . . . . .
C2 C 0.47369(16) 0.28417(17) 0.48665(12) 0.0395(4) Uani 1 1 d . . . . .
C13 C 0.25994(16) 0.28321(18) 0.51907(12) 0.0410(4) Uani 1 1 d . . . . .
C1 C 0.40808(15) 0.31604(17) 0.55595(11) 0.0390(4) Uani 1 1 d . . . . .
H1 H 0.420158 0.411308 0.571942 0.047 Uiso 1 1 calc R . . . .
C7 C 0.57593(17) 0.19193(18) 0.52340(13) 0.0441(4) Uani 1 1 d . . . . .
C8 C 0.48704(16) 0.22951(18) 0.63786(12) 0.0433(4) Uani 1 1 d . . . . .
H8 H 0.428574 0.161143 0.649180 0.052 Uiso 1 1 calc R . . . .
C11 C 0.45127(18) 0.3780(2) 0.75688(12) 0.0479(5) Uani 1 1 d . . . . .
C15 C 0.20555(17) 0.51221(19) 0.44598(13) 0.0478(5) Uani 1 1 d . . . . .
H15 H 0.294414 0.537154 0.470518 0.057 Uiso 1 1 calc R . . . .
C3 C 0.44681(19) 0.32841(19) 0.39982(13) 0.0496(5) Uani 1 1 d . . . . .
H3 H 0.377863 0.388776 0.374763 0.060 Uiso 1 1 calc R . . . .
C19 C 0.03233(17) 0.3519(2) 0.42692(13) 0.0487(5) Uani 1 1 d . . . . .
H19 H 0.003928 0.267576 0.438018 0.058 Uiso 1 1 calc R . . . .
C10 C 0.55006(17) 0.3120(2) 0.72210(12) 0.0482(5) Uani 1 1 d . . . . .
H10A H 0.606931 0.254184 0.768521 0.058 Uiso 1 1 calc R . . . .
H10B H 0.605780 0.380616 0.709423 0.058 Uiso 1 1 calc R . . . .
C16 C 0.11416(19) 0.6016(2) 0.39257(14) 0.0573(5) Uani 1 1 d . . . . .
H16 H 0.141908 0.685779 0.380649 0.069 Uiso 1 1 calc R . . . .
C18 C -0.05876(18) 0.4421(2) 0.37447(14) 0.0580(6) Uani 1 1 d . . . . .
H18 H -0.148158 0.418697 0.350879 0.070 Uiso 1 1 calc R . . . .
C6 C 0.65031(19) 0.1430(2) 0.47308(14) 0.0571(5) Uani 1 1 d . . . . .
H6 H 0.717058 0.079889 0.496800 0.069 Uiso 1 1 calc R . . . .
C17 C -0.01754(19) 0.5665(2) 0.35703(14) 0.0592(6) Uani 1 1 d . . . . .
H17 H -0.078908 0.626951 0.321128 0.071 Uiso 1 1 calc R . . . .
C4 C 0.5228(2) 0.2827(2) 0.35013(14) 0.0633(6) Uani 1 1 d . . . . .
H4 H 0.506489 0.314088 0.292028 0.076 Uiso 1 1 calc R . . . .
C9 C 0.66025(19) 0.0489(2) 0.65839(15) 0.0636(6) Uani 1 1 d . . . . .
H9A H 0.616858 -0.031007 0.628857 0.095 Uiso 1 1 calc GR . . . .
H9B H 0.659278 0.050411 0.718886 0.095 Uiso 1 1 calc GR . . . .
H9C H 0.750590 0.049877 0.659154 0.095 Uiso 1 1 calc GR . . . .
C5 C 0.6222(2) 0.1911(2) 0.38626(15) 0.0663(6) Uani 1 1 d . . . . .
H5 H 0.671975 0.160405 0.351842 0.080 Uiso 1 1 calc R . . . .
C12 C 0.4276(2) 0.5345(2) 0.86307(16) 0.0738(7) Uani 1 1 d . . . . .
H12A H 0.357123 0.580454 0.818171 0.111 Uiso 1 1 calc GR . . . .
H12B H 0.480037 0.598255 0.905943 0.111 Uiso 1 1 calc GR . . . .
H12C H 0.390461 0.470053 0.893076 0.111 Uiso 1 1 calc GR . . . .

loop_
_atom_site_aniso_label
_atom_site_aniso_U_11
_atom_site_aniso_U_22
_atom_site_aniso_U_33
_atom_site_aniso_U_23
_atom_site_aniso_U_13
_atom_site_aniso_U_12
O3 0.0501(8) 0.0504(8) 0.0761(10) 0.0148(7) 0.0122(7) -0.0060(6)
O2 0.0604(8) 0.0716(9) 0.0562(9) -0.0125(8) 0.0269(7) -0.0059(7)
O1 0.0402(8) 0.1090(13) 0.0795(11) -0.0226(10) 0.0162(8) 0.0037(8)
N1 0.0614(10) 0.0592(10) 0.0461(10) 0.0093(8) 0.0154(8) 0.0259(8)
C14 0.0359(9) 0.0458(10) 0.0343(9) -0.0020(8) 0.0095(8) 0.0021(8)
C2 0.0362(9) 0.0417(9) 0.0392(10) 0.0009(8) 0.0108(8) -0.0021(7)
C13 0.0407(9) 0.0443(10) 0.0386(10) 0.0018(8) 0.0138(8) 0.0010(8)
C1 0.0380(9) 0.0388(9) 0.0373(10) 0.0019(7) 0.0087(8) 0.0012(7)
C7 0.0416(9) 0.0447(10) 0.0436(11) -0.0016(8) 0.0113(9) 0.0002(8)
C8 0.0411(9) 0.0467(10) 0.0394(10) 0.0060(8) 0.0099(8) 0.0032(8)
C11 0.0444(10) 0.0595(12) 0.0379(10) 0.0064(9) 0.0112(9) 0.0061(9)
C15 0.0387(9) 0.0507(11) 0.0510(12) 0.0048(9) 0.0108(9) 0.0029(8)
C3 0.0510(11) 0.0528(11) 0.0459(11) 0.0065(9) 0.0175(9) 0.0020(9)
C19 0.0419(10) 0.0555(11) 0.0460(11) -0.0063(9) 0.0113(9) -0.0021(9)
C10 0.0384(9) 0.0659(12) 0.0381(10) 0.0025(9) 0.0097(8) 0.0046(9)
C16 0.0523(11) 0.0550(12) 0.0612(13) 0.0131(10) 0.0145(10) 0.0089(10)
C18 0.0368(9) 0.0753(15) 0.0538(13) -0.0051(11) 0.0044(9) 0.0035(10)
C6 0.0515(11) 0.0601(12) 0.0605(14) -0.0087(11) 0.0199(10) 0.0090(10)
C17 0.0476(11) 0.0688(14) 0.0534(13) 0.0083(11) 0.0068(10) 0.0173(10)
C4 0.0734(14) 0.0762(15) 0.0484(12) 0.0079(11) 0.0310(11) 0.0043(12)
C9 0.0574(12) 0.0576(12) 0.0676(14) 0.0129(11) 0.0100(11) 0.0164(10)
C5 0.0661(14) 0.0799(15) 0.0636(15) -0.0084(13) 0.0358(12) 0.0027(12)
C12 0.0870(15) 0.0758(15) 0.0730(16) -0.0152(13) 0.0458(14) -0.0013(13)

loop_
_atom_type_symbol
_atom_type_description
_atom_type_scat_dispersion_real
_atom_type_scat_dispersion_imag
_atom_type_scat_source
C C 0.0033 0.0016 'International Tables Vol C Tables 4.2.6.8 and 6.1.1.4'
H H 0.0000 0.0000 'International Tables Vol C Tables 4.2.6.8 and 6.1.1.4'
N N 0.0061 0.0033 'International Tables Vol C Tables 4.2.6.8 and 6.1.1.4'
O O 0.0106 0.0060 'International Tables Vol C Tables 4.2.6.8 and 6.1.1.4'

loop_
_geom_angle_atom_site_label_1
_geom_angle_atom_site_label_2
_geom_angle_atom_site_label_3
_geom_angle
_geom_angle_site_symmetry_1
_geom_angle_site_symmetry_3
_geom_angle_publ_flag
C11 O2 C12 116.96(16) . . ?
C7 N1 C8 111.21(14) . . ?
C7 N1 C9 123.77(16) . . ?
C9 N1 C8 120.37(16) . . ?
C15 C14 C13 123.45(15) . . ?
C15 C14 C19 118.34(16) . . ?
C19 C14 C13 118.21(16) . . ?
C7 C2 C1 108.81(15) . . ?
C3 C2 C1 131.28(16) . . ?
C3 C2 C7 119.90(17) . . ?
O3 C13 C14 120.64(16) . . ?
O3 C13 C1 120.39(15) . . ?
C14 C13 C1 118.89(15) . . ?
C2 C1 C13 110.39(14) . . ?
C2 C1 H1 109.6 . . ?
C2 C1 C8 103.51(13) . . ?
C13 C1 H1 109.6 . . ?
C13 C1 C8 113.81(14) . . ?
C8 C1 H1 109.6 . . ?
N1 C7 C2 111.40(16) . . ?
N1 C7 C6 127.88(17) . . ?
C6 C7 C2 120.69(18) . . ?
N1 C8 C1 104.76(14) . . ?
N1 C8 H8 109.8 . . ?
N1 C8 C10 109.70(14) . . ?
C1 C8 H8 109.8 . . ?
C10 C8 C1 112.88(15) . . ?
C10 C8 H8 109.8 . . ?
O2 C11 C10 110.99(16) . . ?
O1 C11 O2 123.22(18) . . ?
O1 C11 C10 125.79(19) . . ?
C14 C15 H15 119.7 . . ?
C16 C15 C14 120.65(17) . . ?
C16 C15 H15 119.7 . . ?
C2 C3 H3 120.2 . . ?
C2 C3 C4 119.67(18) . . ?
C4 C3 H3 120.2 . . ?
C14 C19 H19 119.6 . . ?
C18 C19 C14 120.77(18) . . ?
C18 C19 H19 119.6 . . ?
C8 C10 H10A 108.8 . . ?
C8 C10 H10B 108.8 . . ?
C11 C10 C8 113.68(15) . . ?
C11 C10 H10A 108.8 . . ?
C11 C10 H10B 108.8 . . ?
H10A C10 H10B 107.7 . . ?
C15 C16 H16 119.9 . . ?
C17 C16 C15 120.2(2) . . ?
C17 C16 H16 119.9 . . ?
C19 C18 H18 120.0 . . ?
C17 C18 C19 120.03(18) . . ?
C17 C18 H18 120.0 . . ?
C7 C6 H6 121.0 . . ?
C7 C6 C5 118.06(19) . . ?
C5 C6 H6 121.0 . . ?
C16 C17 C18 120.02(19) . . ?
C16 C17 H17 120.0 . . ?
C18 C17 H17 120.0 . . ?
C3 C4 H4 119.9 . . ?
C5 C4 C3 120.2(2) . . ?
C5 C4 H4 119.9 . . ?
N1 C9 H9A 109.5 . . ?
N1 C9 H9B 109.5 . . ?
N1 C9 H9C 109.5 . . ?
H9A C9 H9B 109.5 . . ?
H9A C9 H9C 109.5 . . ?
H9B C9 H9C 109.5 . . ?
C6 C5 H5 119.3 . . ?
C4 C5 C6 121.49(19) . . ?
C4 C5 H5 119.3 . . ?
O2 C12 H12A 109.5 . . ?
O2 C12 H12B 109.5 . . ?
O2 C12 H12C 109.5 . . ?
H12A C12 H12B 109.5 . . ?
H12A C12 H12C 109.5 . . ?
H12B C12 H12C 109.5 . . ?

loop_
_geom_bond_atom_site_label_1
_geom_bond_atom_site_label_2
_geom_bond_distance
_geom_bond_site_symmetry_2
_geom_bond_publ_flag
O3 C13 1.210(2) . ?
O2 C11 1.336(2) . ?
O2 C12 1.440(2) . ?
O1 C11 1.189(2) . ?
N1 C7 1.364(2) . ?
N1 C8 1.468(2) . ?
N1 C9 1.439(2) . ?
C14 C13 1.492(2) . ?
C14 C15 1.387(2) . ?
C14 C19 1.390(2) . ?
C2 C1 1.518(2) . ?
C2 C7 1.396(2) . ?
C2 C3 1.377(2) . ?
C13 C1 1.526(2) . ?
C1 H1 0.9800 . ?
C1 C8 1.549(2) . ?
C7 C6 1.387(3) . ?
C8 H8 0.9800 . ?
C8 C10 1.517(3) . ?
C11 C10 1.495(3) . ?
C15 H15 0.9300 . ?
C15 C16 1.381(2) . ?
C3 H3 0.9300 . ?
C3 C4 1.382(3) . ?
C19 H19 0.9300 . ?
C19 C18 1.378(3) . ?
C10 H10A 0.9700 . ?
C10 H10B 0.9700 . ?
C16 H16 0.9300 . ?
C16 C17 1.372(3) . ?
C18 H18 0.9300 . ?
C18 C17 1.375(3) . ?
C6 H6 0.9300 . ?
C6 C5 1.388(3) . ?
C17 H17 0.9300 . ?
C4 H4 0.9300 . ?
C4 C5 1.371(3) . ?
C9 H9A 0.9600 . ?
C9 H9B 0.9600 . ?
C9 H9C 0.9600 . ?
C5 H5 0.9300 . ?
C12 H12A 0.9600 . ?
C12 H12B 0.9600 . ?
C12 H12C 0.9600 . ?
